data_8107452
loop_
_publ_author_name
'Liu, Wanxing'
'Wang, Baolei'
'Yang, Yanbing'
'Liu, Dong'
'Dai, Yifan'
'Zhang, Meiyu'

_publ_section_title
;
 The crystal structure of hexalithium decavanadate hexadecahydrate,
 H32Li6O44V10
;
_journal_issue 2
_journal_name_full 'Zeitschrift f\"ur Kristallographie - New Crystal Structures'
_journal_page_first 399
_journal_page_last 401
_journal_paper_doi 10.1515/ncrs-2022-0524
_journal_volume 238
_journal_year 2023
_chemical_formula_moiety 'H32 Li6 O44 V10'
_chemical_formula_sum 'H32 Li6 O44 V10'
_chemical_formula_weight 1287.29
_space_group_crystal_system orthorhombic
_space_group_IT_number 58
_space_group_name_Hall '-P 2 2n'
_space_group_name_H-M_alt 'P n n m'
_atom_sites_solution_hydrogens difmap
_cell_angle_alpha 90
_cell_angle_beta 90
_cell_angle_gamma 90
_cell_formula_units_Z 2
_cell_length_a 10.3463(7)
_cell_length_b 17.6637(14)
_cell_length_c 9.2458(8)
_cell_measurement_reflns_used 2576
_cell_measurement_temperature 298(2)
_cell_measurement_theta_max 1
_cell_measurement_theta_min 0.236
_cell_volume 1689.7(2)
_computing_molecular_graphics 'Olex2 1.5 (Dolomanov et al., 2009)'
_computing_publication_material 'Olex2 1.5 (Dolomanov et al., 2009)'
_computing_structure_refinement 'SHELXL 2018/3 (Sheldrick, 2015)'
_diffrn_ambient_temperature 298.15
_diffrn_measured_fraction_theta_full 0.999
_diffrn_measured_fraction_theta_max 0.999
_diffrn_measurement_device_type 'CCD area detector'
_diffrn_measurement_method 'phi and omega scans'
_diffrn_radiation_type MoK\a
_diffrn_radiation_wavelength 0.71073
_diffrn_reflns_av_R_equivalents 0.0502
_diffrn_reflns_av_unetI/netI 0.0330
_diffrn_reflns_Laue_measured_fraction_full 0.999
_diffrn_reflns_Laue_measured_fraction_max 0.999
_diffrn_reflns_limit_h_max 12
_diffrn_reflns_limit_h_min -12
_diffrn_reflns_limit_k_max 16
_diffrn_reflns_limit_k_min -21
_diffrn_reflns_limit_l_max 10
_diffrn_reflns_limit_l_min -10
_diffrn_reflns_number 8052
_diffrn_reflns_point_group_measured_fraction_full 0.999
_diffrn_reflns_point_group_measured_fraction_max 0.999
_diffrn_reflns_theta_full 24.999
_diffrn_reflns_theta_max 24.999
_diffrn_reflns_theta_min 2.306
_exptl_absorpt_coefficient_mu 2.777
_exptl_absorpt_correction_type none
_exptl_crystal_density_diffrn 2.530
_exptl_crystal_description block
_exptl_crystal_F_000 1264
_exptl_crystal_size_max 0.15
_exptl_crystal_size_mid 0.14
_exptl_crystal_size_min 0.13
_refine_diff_density_max 1.532
_refine_diff_density_min -1.249
_refine_diff_density_rms 0.145
_refine_ls_extinction_coef .
_refine_ls_extinction_method none
_refine_ls_goodness_of_fit_ref 1.038
_refine_ls_hydrogen_treatment constr
_refine_ls_matrix_type full
_refine_ls_number_parameters 155
_refine_ls_number_reflns 1589
_refine_ls_number_restraints 2
_refine_ls_restrained_S_all 10.528
_refine_ls_R_factor_all 0.0563
_refine_ls_R_factor_gt 0.0436
_refine_ls_shift/su_max 0.000
_refine_ls_shift/su_mean 0.000
_refine_ls_structure_factor_coef Fsqd
_refine_ls_weighting_details 'w=1/[\s^2^(Fo^2^)+(0.0796P)^2^+2.0800P] where P=(Fo^2^+2Fc^2^)/3'
_refine_ls_weighting_scheme calc
_refine_ls_wR_factor_gt 0.1174
_refine_ls_wR_factor_ref 0.1271
_reflns_Friedel_coverage 0.000
_reflns_Friedel_fraction_full .
_reflns_Friedel_fraction_max .
_reflns_number_gt 1252
_reflns_number_total 1589
_reflns_threshold_expression 'I > 2\s(I)'
_cod_data_source_file suppl_j_ncrs-2022-0524_suppl.cif
_cod_data_source_block 1
_cod_database_code 8107452
_shelx_space_group_comment
;
The symmetry employed for this shelxl refinement is uniquely defined
by the following loop, which should always be used as a source of
symmetry information in preference to the above space-group names.
They are only intended as comments.
;
_olex2_refinement_description
;
1. Fixed Uiso
 At 1.2 times of:
  All O(H) groups, All O(H,H) groups
2. Restrained distances
 H1A-H5
 2.15 with sigma of 0.01
 O2-O14_$1
 3 with sigma of 0.01
3.a Riding coordinates:
 O1(H1A,H1B), O3(H3A,H3B), O4(H4), O5(H5), O6(H6), O7(H7)
;
_olex2_submission_special_instructions 'No special instructions were received'

loop_
_space_group_symop_operation_xyz
'x, y, z'
'-x, -y, z'
'-x+1/2, y+1/2, -z+1/2'
'x+1/2, -y+1/2, -z+1/2'
'-x, -y, -z'
'x, y, -z'
'x-1/2, -y-1/2, z-1/2'
'-x-1/2, y-1/2, z-1/2'

loop_
_atom_site_label
_atom_site_type_symbol
_atom_site_fract_x
_atom_site_fract_y
_atom_site_fract_z
_atom_site_U_iso_or_equiv
_atom_site_adp_type
_atom_site_occupancy
_atom_site_site_symmetry_order
_atom_site_calc_flag
_atom_site_refinement_flags_posn
_atom_site_refinement_flags_adp
_atom_site_refinement_flags_occupancy
_atom_site_disorder_assembly
_atom_site_disorder_group
Li1 Li 0.4099(12) 0.2658(7) 0.000000 0.037(3) Uani 1 2 d S T P . .
Li2 Li 0.7201(11) 0.1950(6) 0.000000 0.025(2) Uani 1 2 d S T P . .
Li3 Li 0.8986(10) 0.0650(7) 0.000000 0.033(3) Uani 1 2 d S T P . .
V1 V 0.09854(10) 0.35858(5) 0.000000 0.0150(3) Uani 1 2 d S T P . .
V2 V 0.000000 0.500000 0.17766(11) 0.0134(3) Uani 1 2 d S T P . .
V3 V -0.16197(7) 0.35307(4) 0.16471(9) 0.0185(3) Uani 1 1 d . . . . .
V4 V 0.26346(10) 0.50555(6) 0.000000 0.0167(3) Uani 1 2 d S T P . .
O1 O 0.4991(3) 0.31108(19) 0.1671(4) 0.0279(8) Uani 1 1 d . . . . .
H1A H 0.511849 0.275170 0.226589 0.034 Uiso 1 1 d DR U . . .
H1B H 0.564129 0.340490 0.169039 0.034 Uiso 1 1 d R U . . .
O2 O 0.2333(4) 0.3134(2) 0.000000 0.0211(10) Uani 1 2 d DS T P . .
O3 O 0.7932(3) 0.13414(17) 0.1573(3) 0.0260(8) Uani 1 1 d . . . . .
H3A H 0.736915 0.109549 0.205043 0.031 Uiso 1 1 d R U . . .
H3B H 0.842205 0.159159 0.213573 0.031 Uiso 1 1 d R U . . .
O4 O 0.5319(5) 0.1668(2) 0.000000 0.0283(11) Uani 1 2 d S T P . .
H4 H 0.515517 0.140242 -0.074390 0.034 Uiso 1 1 d R U . . .
O5 O 1.0419(6) 0.1459(3) 0.000000 0.0421(14) Uani 1 2 d S T P . .
H5 H 1.060075 0.157933 0.086680 0.051 Uiso 1 1 d DR U . . .
O6 O 1.000000 0.000000 0.1665(5) 0.0303(12) Uani 1 2 d S T P . .
H6 H 0.949970 -0.026690 0.218663 0.036 Uiso 1 1 d R U . . .
O7 O 0.7592(5) -0.0201(3) 0.000000 0.0384(13) Uani 1 2 d S T P . .
H7 H 0.714533 -0.030902 -0.074370 0.046 Uiso 1 1 d R U . . .
O8 O 0.3888(4) 0.4526(2) 0.000000 0.0263(11) Uani 1 2 d S T P . .
O9 O 0.1514(3) 0.44351(15) 0.1348(3) 0.0152(6) Uani 1 1 d . . . . .
O10 O 0.0706(3) 0.56488(15) 0.2876(3) 0.0187(7) Uani 1 1 d . . . . .
O11 O -0.0694(4) 0.4354(2) 0.000000 0.0153(9) Uani 1 2 d S T P . .
O12 O 0.0074(3) 0.31497(16) 0.1451(3) 0.0191(7) Uani 1 1 d . . . . .
O13 O -0.2150(4) 0.3024(2) 0.000000 0.0175(9) Uani 1 2 d S T P . .
O14 O -0.2153(3) 0.30373(17) 0.2951(4) 0.0279(8) Uani 1 1 d . . . . .
O15 O -0.2926(3) 0.42643(15) 0.1462(3) 0.0191(7) Uani 1 1 d . . . . .

loop_
_atom_site_aniso_label
_atom_site_aniso_U_11
_atom_site_aniso_U_22
_atom_site_aniso_U_33
_atom_site_aniso_U_23
_atom_site_aniso_U_13
_atom_site_aniso_U_12
Li1 0.034(7) 0.045(7) 0.034(7) 0.000 0.000 0.007(5)
Li2 0.030(6) 0.022(6) 0.024(6) 0.000 0.000 -0.006(5)
Li3 0.018(6) 0.040(7) 0.042(8) 0.000 0.000 0.000(5)
V1 0.0149(6) 0.0119(5) 0.0182(6) 0.000 0.000 0.0010(4)
V2 0.0152(6) 0.0120(5) 0.0131(6) 0.000 0.000 -0.0001(4)
V3 0.0200(5) 0.0158(4) 0.0198(5) 0.0021(3) 0.0019(3) -0.0028(3)
V4 0.0146(6) 0.0147(6) 0.0207(6) 0.000 0.000 -0.0014(4)
O1 0.029(2) 0.0262(17) 0.028(2) 0.0035(14) -0.0015(14) -0.0072(14)
O2 0.025(3) 0.015(2) 0.023(2) 0.000 0.000 0.0038(18)
O3 0.0286(19) 0.0297(18) 0.0196(17) 0.0009(13) 0.0013(14) -0.0106(14)
O4 0.034(3) 0.027(3) 0.024(3) 0.000 0.000 -0.001(2)
O5 0.055(4) 0.042(3) 0.029(3) 0.000 0.000 -0.017(3)
O6 0.035(3) 0.032(3) 0.024(3) 0.000 0.000 -0.005(2)
O7 0.037(3) 0.052(3) 0.026(3) 0.000 0.000 -0.013(3)
O8 0.023(2) 0.018(2) 0.038(3) 0.000 0.000 -0.0027(18)
O9 0.0170(16) 0.0114(14) 0.0172(16) 0.0021(12) -0.0036(12) 0.0005(12)
O10 0.0209(16) 0.0187(16) 0.0163(16) -0.0017(12) -0.0022(13) 0.0007(12)
O11 0.017(2) 0.010(2) 0.019(2) 0.000 0.000 0.0023(16)
O12 0.0211(17) 0.0129(14) 0.0232(18) 0.0044(12) -0.0007(13) -0.0011(12)
O13 0.017(2) 0.013(2) 0.023(2) 0.000 0.000 -0.0035(17)
O14 0.0309(19) 0.0218(17) 0.0309(19) 0.0061(15) 0.0064(15) -0.0013(14)
O15 0.0191(16) 0.0158(15) 0.0225(17) 0.0017(12) 0.0015(13) -0.0020(12)

loop_
_atom_type_symbol
_atom_type_description
_atom_type_scat_dispersion_real
_atom_type_scat_dispersion_imag
_atom_type_scat_source
H H 0.0000 0.0000 'International Tables Vol C Tables 4.2.6.8 and 6.1.1.4'
Li Li -0.0003 0.0001 'International Tables Vol C Tables 4.2.6.8 and 6.1.1.4'
O O 0.0106 0.0060 'International Tables Vol C Tables 4.2.6.8 and 6.1.1.4'
V V 0.3005 0.5294 'International Tables Vol C Tables 4.2.6.8 and 6.1.1.4'

loop_
_geom_angle_atom_site_label_1
_geom_angle_atom_site_label_2
_geom_angle_atom_site_label_3
_geom_angle
_geom_angle_site_symmetry_1
_geom_angle_site_symmetry_3
O1 Li1 Li2 73.2(4) . .
O1 Li1 Li2 73.2(4) 6 .
O1 Li1 O1 103.3(6) . 6
O1 Li1 O2 104.8(5) . .
O1 Li1 O2 104.8(5) 6 .
O1 Li1 O4 93.2(4) . .
O1 Li1 O4 93.2(4) 6 .
O1 Li1 O14 174.8(6) 6 4
O1 Li1 O14 81.61(15) . 4
O1 Li1 O14 81.61(15) 6 7_665
O1 Li1 O14 174.8(6) . 7_665
O2 Li1 Li2 176.6(6) . .
O2 Li1 O4 150.6(7) . .
O2 Li1 O14 75.2(4) . 7_665
O2 Li1 O14 75.2(4) . 4
O4 Li1 Li2 32.9(3) . .
O4 Li1 O14 84.8(4) . 7_665
O4 Li1 O14 84.8(4) . 4
O14 Li1 Li2 107.0(4) 4 .
O14 Li1 Li2 107.0(4) 7_665 .
O14 Li1 O14 93.4(4) 7_665 4
Li3 Li2 Li1 150.1(5) . .
O3 Li2 Li1 124.0(3) . .
O3 Li2 Li1 124.0(3) 6 .
O3 Li2 Li3 48.0(3) 6 .
O3 Li2 Li3 48.0(3) . .
O3 Li2 O3 95.8(5) 6 .
O3 Li2 O4 103.8(4) 6 .
O3 Li2 O4 103.8(4) . .
O3 Li2 O13 112.8(4) 6 1_655
O3 Li2 O13 112.8(4) . 1_655
O4 Li2 Li1 35.6(3) . .
O4 Li2 Li3 114.5(5) . .
O4 Li2 O13 123.8(6) . 1_655
O13 Li2 Li1 88.2(4) 1_655 .
O13 Li2 Li3 121.7(5) 1_655 .
Li2 Li3 Li3 176.4(7) . 5_755
O3 Li3 Li2 41.7(2) 6 .
O3 Li3 Li2 41.7(2) . .
O3 Li3 Li3 138.4(2) . 5_755
O3 Li3 Li3 138.4(2) 6 5_755
O3 Li3 O3 83.2(4) 6 .
O5 Li3 Li2 84.9(5) . .
O5 Li3 Li3 91.5(5) . 5_755
O5 Li3 O3 88.4(4) . 6
O5 Li3 O3 88.4(4) . .
O5 Li3 O6 91.1(4) . 5_755
O5 Li3 O6 91.1(4) . .
O5 Li3 O7 177.7(7) . .
O6 Li3 Li2 135.2(2) . .
O6 Li3 Li2 135.2(2) 5_755 .
O6 Li3 Li3 44.7(2) 5_755 5_755
O6 Li3 Li3 44.7(2) . 5_755
O6 Li3 O3 176.9(5) . 6
O6 Li3 O3 176.9(5) 5_755 .
O6 Li3 O3 93.66(12) . .
O6 Li3 O3 93.66(12) 5_755 6
O6 Li3 O6 89.4(5) . 5_755
O7 Li3 Li2 97.4(5) . .
O7 Li3 Li3 86.2(6) . 5_755
O7 Li3 O3 93.3(4) . .
O7 Li3 O3 93.3(4) . 6
O7 Li3 O6 87.3(4) . 5_755
O7 Li3 O6 87.3(4) . .
V3 V1 V3 58.90(3) . 6
V3 V1 V4 120.28(3) 6 .
V3 V1 V4 120.28(3) . .
O2 V1 V3 137.71(11) . 6
O2 V1 V3 137.71(11) . .
O2 V1 V4 86.46(15) . .
O2 V1 O9 97.66(14) . 6
O2 V1 O9 97.66(14) . .
O2 V1 O11 171.79(19) . .
O2 V1 O12 103.93(14) . 6
O2 V1 O12 103.93(14) . .
O9 V1 V3 124.11(9) . 6
O9 V1 V3 124.11(9) 6 .
O9 V1 V3 87.47(8) 6 6
O9 V1 V3 87.47(8) . .
O9 V1 V4 39.89(8) . .
O9 V1 V4 39.89(8) 6 .
O9 V1 O9 75.94(16) . 6
O9 V1 O11 75.94(11) 6 .
O9 V1 O11 75.94(11) . .
O11 V1 V3 48.20(8) . .
O11 V1 V3 48.20(8) . 6
O11 V1 V4 85.33(10) . .
O12 V1 V3 84.13(10) . 6
O12 V1 V3 84.13(10) 6 .
O12 V1 V3 33.86(9) . .
O12 V1 V3 33.86(9) 6 6
O12 V1 V4 129.89(10) . .
O12 V1 V4 129.88(10) 6 .
O12 V1 O9 155.65(13) 6 .
O12 V1 O9 90.00(13) . .
O12 V1 O9 155.65(13) . 6
O12 V1 O9 90.00(13) 6 6
O12 V1 O11 81.45(12) 6 .
O12 V1 O11 81.45(12) . .
O12 V1 O12 95.5(2) 6 .
V3 V2 V3 175.56(4) 2_565 .
O9 V2 V3 89.19(8) 2_565 .
O9 V2 V3 89.88(8) . .
O9 V2 V3 89.19(8) . 2_565
O9 V2 V3 89.89(8) 2_565 2_565
O9 V2 O9 155.90(18) 2_565 .
O9 V2 O11 80.90(13) 2_565 .
O9 V2 O11 80.53(14) 2_565 5_565
O9 V2 O11 80.53(14) . .
O9 V2 O11 80.90(13) . 5_565
O10 V2 V3 39.02(10) . 2_565
O10 V2 V3 39.02(10) 2_565 .
O10 V2 V3 145.42(11) . .
O10 V2 V3 145.42(11) 2_565 2_565
O10 V2 O9 97.19(12) 2_565 .
O10 V2 O9 97.18(12) . .
O10 V2 O9 97.18(12) 2_565 2_565
O10 V2 O9 97.19(12) . 2_565
O10 V2 O10 106.4(2) . 2_565
O10 V2 O11 166.18(13) 2_565 5_565
O10 V2 O11 87.42(13) 2_565 .
O10 V2 O11 166.18(13) . .
O10 V2 O11 87.42(13) . 5_565
O11 V2 V3 48.40(8) . .
O11 V2 V3 48.40(8) 5_565 2_565
O11 V2 V3 127.16(9) 5_565 .
O11 V2 V3 127.16(9) . 2_565
O11 V2 O11 78.76(16) . 5_565
V1 V3 V4 91.59(3) . 5_565
V2 V3 V1 61.38(2) . .
V2 V3 V4 61.81(3) . 5_565
V3 V3 V1 60.549(17) 6 .
V3 V3 V2 92.22(2) 6 .
V3 V3 V4 60.656(17) 6 5_565
O10 V3 V1 81.40(8) 2_565 .
O10 V3 V2 31.07(8) 2_565 .
O10 V3 V3 123.29(8) 2_565 6
O10 V3 V4 82.00(8) 2_565 5_565
O10 V3 O11 74.47(10) 2_565 .
O11 V3 V1 45.28(9) . .
O11 V3 V2 43.40(7) . .
O11 V3 V3 48.82(6) . 6
O11 V3 V4 46.53(10) . 5_565
O12 V3 V1 32.36(9) . .
O12 V3 V2 78.44(9) . .
O12 V3 V3 84.47(10) . 6
O12 V3 V4 123.61(9) . 5_565
O12 V3 O10 83.01(12) . 2_565
O12 V3 O11 77.08(13) . .
O13 V3 V1 82.45(12) . .
O13 V3 V2 126.79(11) . .
O13 V3 V3 34.58(10) . 6
O13 V3 V4 83.39(12) . 5_565
O13 V3 O10 157.84(13) . 2_565
O13 V3 O11 83.39(12) . .
O13 V3 O12 91.37(16) . .
O13 V3 O15 92.58(16) . .
O14 V3 V1 133.92(12) . .
O14 V3 V2 128.35(13) . .
O14 V3 V3 139.43(12) . 6
O14 V3 V4 134.11(12) . 5_565
O14 V3 O10 97.28(15) . 2_565
O14 V3 O11 171.72(14) . .
O14 V3 O12 101.57(15) . .
O14 V3 O13 104.85(16) . .
O14 V3 O15 101.40(15) . .
O15 V3 V1 123.99(9) . .
O15 V3 V2 79.31(9) . .
O15 V3 V3 84.77(9) . 6
O15 V3 V4 32.71(9) . 5_565
O15 V3 O10 84.02(12) . 2_565
O15 V3 O11 78.70(13) . .
O15 V3 O12 154.83(13) . .
V1 V4 V3 119.07(3) . 5_565
V1 V4 V3 119.07(3) . 2_565
V3 V4 V3 58.69(3) 2_565 5_565
O8 V4 V1 87.52(16) . .
O8 V4 V3 138.08(11) . 5_565
O8 V4 V3 138.08(11) . 2_565
O8 V4 O9 98.50(15) . .
O8 V4 O9 98.50(15) . 6
O8 V4 O11 171.66(19) . 5_565
O8 V4 O15 104.48(14) . 2_565
O8 V4 O15 104.48(14) . 5_565
O9 V4 V1 39.92(8) 6 .
O9 V4 V1 39.92(8) . .
O9 V4 V3 86.55(8) . 2_565
O9 V4 V3 86.55(8) 6 5_565
O9 V4 V3 122.90(9) . 5_565
O9 V4 V3 122.90(9) 6 2_565
O9 V4 O9 75.99(16) 6 .
O9 V4 O11 75.02(11) 6 5_565
O9 V4 O11 75.02(11) . 5_565
O11 V4 V1 84.14(10) 5_565 .
O11 V4 V3 47.91(7) 5_565 5_565
O11 V4 V3 47.91(7) 5_565 2_565
O15 V4 V1 129.64(9) 5_565 .
O15 V4 V1 129.64(9) 2_565 .
O15 V4 V3 33.66(9) 5_565 5_565
O15 V4 V3 33.66(9) 2_565 2_565
O15 V4 V3 83.69(9) 2_565 5_565
O15 V4 V3 83.69(9) 5_565 2_565
O15 V4 O9 154.52(14) 2_565 6
O15 V4 O9 89.72(12) 2_565 .
O15 V4 O9 154.52(14) 5_565 .
O15 V4 O9 89.72(12) 5_565 6
O15 V4 O11 81.01(11) 2_565 5_565
O15 V4 O11 81.01(11) 5_565 5_565
O15 V4 O15 94.99(18) 2_565 5_565
Li1 O1 H1A 106.1 . .
Li1 O1 H1B 129.5 . .
H1A O1 H1B 108.6 . .
V1 O2 Li1 175.0(5) . .
Li2 O3 Li3 90.3(3) . .
Li2 O3 H3A 113.6 . .
Li2 O3 H3B 113.5 . .
Li3 O3 H3A 113.6 . .
Li3 O3 H3B 113.5 . .
H3A O3 H3B 110.9 . .
Li1 O4 H4 109.37(19) . 6
Li1 O4 H4 109.4 . .
Li2 O4 Li1 111.5(5) . .
Li2 O4 H4 109.2 . .
Li2 O4 H4 109.24(17) . 6
H4 O4 H4 108.0 . 6
Li3 O5 H5 109.399(11) . 6
Li3 O5 H5 109.4 . .
H5 O5 H5 141.1 . 6
Li3 O6 Li3 90.6(5) 5_755 .
Li3 O6 H6 113.5(3) 5_755 2_755
Li3 O6 H6 113.6(3) . 2_755
Li3 O6 H6 113.5 . .
Li3 O6 H6 113.6 5_755 .
H6 O6 H6 110.9 . 2_755
Li3 O7 H7 122.5 . .
Li3 O7 H7 122.54(10) . 6
H7 O7 H7 108.0 . 6
V2 O9 V1 107.15(13) . .
V2 O9 V4 108.45(13) . .
V4 O9 V1 100.19(13) . .
V2 O10 V3 109.91(15) . 2_565
V1 O11 V3 86.52(11) . .
V1 O11 V3 86.52(11) . 6
V1 O11 V4 169.47(19) . 5_565
V2 O11 V1 93.66(12) . .
V2 O11 V1 93.66(12) 5_565 .
V2 O11 V2 101.24(16) 5_565 .
V2 O11 V3 88.20(3) . .
V2 O11 V3 88.20(3) 5_565 6
V2 O11 V3 170.52(14) 5_565 .
V2 O11 V3 170.52(14) . 6
V2 O11 V4 93.01(11) . 5_565
V2 O11 V4 93.01(11) 5_565 5_565
V3 O11 V3 82.35(13) 6 .
V4 O11 V3 85.56(12) 5_565 6
V4 O11 V3 85.56(12) 5_565 .
V1 O12 V3 113.78(16) . .
V3 O13 Li2 123.71(12) . 1_455
V3 O13 Li2 123.71(12) 6 1_455
V3 O13 V3 110.8(2) . 6
V3 O14 Li1 129.7(3) . 7_566
V4 O15 V3 113.63(15) 5_565 .

loop_
_geom_bond_atom_site_label_1
_geom_bond_atom_site_label_2
_geom_bond_distance
_geom_bond_site_symmetry_2
Li1 Li2 3.444(17) .
Li1 O1 1.969(9) .
Li1 O1 1.969(9) 6
Li1 O2 2.012(13) .
Li1 O4 2.155(14) .
Li1 O14 2.603(10) 4
Li1 O14 2.603(10) 7_665
Li2 Li3 2.946(16) .
Li2 O3 1.960(8) 6
Li2 O3 1.960(8) .
Li2 O4 2.010(12) .
Li2 O13 2.013(11) 1_655
Li3 Li3 3.11(2) 5_755
Li3 O3 2.190(9) 6
Li3 O3 2.190(9) .
Li3 O5 2.059(13) .
Li3 O6 2.189(9) .
Li3 O6 2.189(9) 5_755
Li3 O7 2.084(12) .
V1 V3 3.0974(11) .
V1 V3 3.0974(11) 6
V1 V4 3.1065(14) .
V1 O2 1.607(4) .
V1 O9 2.025(3) .
V1 O9 2.025(3) 6
V1 O11 2.205(4) .
V1 O12 1.812(3) .
V1 O12 1.812(3) 6
V2 V3 3.0916(7) 2_565
V2 V3 3.0916(7) .
V2 O9 1.899(3) .
V2 O9 1.899(3) 2_565
V2 O10 1.697(3) .
V2 O10 1.697(3) 2_565
V2 O11 2.125(3) 5_565
V2 O11 2.125(3) .
V3 V3 3.0458(16) 6
V3 V4 3.1078(11) 5_565
V3 O10 2.070(3) 2_565
V3 O11 2.313(3) .
V3 O12 1.886(3) .
V3 O13 1.850(2) .
V3 O14 1.587(3) .
V3 O15 1.880(3) .
V4 O8 1.598(5) .
V4 O9 2.024(3) 6
V4 O9 2.024(3) .
V4 O11 2.262(4) 5_565
V4 O15 1.833(3) 2_565
V4 O15 1.833(3) 5_565
O1 H1A 0.8501 .
O1 H1B 0.8500 .
O3 H3A 0.8501 .
O3 H3B 0.8501 .
O4 H4 0.8500 .
O4 H4 0.8499 6
O5 H5 0.8500 .
O5 H5 0.8500 6
O6 H6 0.8499 2_755
O6 H6 0.8499 .
O7 H7 0.8501 .
O7 H7 0.8501 6

loop_
_geom_torsion_atom_site_label_1
_geom_torsion_atom_site_label_2
_geom_torsion_atom_site_label_3
_geom_torsion_atom_site_label_4
_geom_torsion
_geom_torsion_site_symmetry_1
_geom_torsion_site_symmetry_2
_geom_torsion_site_symmetry_3
_geom_torsion_site_symmetry_4
V1 V3 O13 Li2 118.4(5) . . . 1_455
V1 V3 O13 V3 -47.03(18) . . . 6
V1 V3 O14 Li1 24.7(4) . . . 7_566
V1 V3 O15 V4 9.1(2) . . . 5_565
V2 V3 O12 V1 -53.79(14) . . . .
V2 V3 O13 Li2 163.8(4) . . . 1_455
V2 V3 O13 V3 -1.7(3) . . . 6
V2 V3 O14 Li1 -60.4(4) . . . 7_566
V2 V3 O15 V4 53.43(13) . . . 5_565
V3 V1 O12 V3 -38.86(14) 6 . . .
V3 V2 O9 V1 34.09(11) . . . .
V3 V2 O9 V1 -141.57(11) 2_565 . . .
V3 V2 O9 V4 141.43(12) . . . .
V3 V2 O9 V4 -34.23(11) 2_565 . . .
V3 V2 O10 V3 -179.94(2) . . . 2_565
V3 V3 O12 V1 39.62(14) 6 . . .
V3 V3 O13 Li2 165.5(6) 6 . . 1_455
V3 V3 O14 Li1 119.0(4) 6 . . 7_566
V3 V3 O15 V4 -39.83(13) 6 . . 5_565
V4 V1 O12 V3 86.21(18) . . . .
V4 V3 O12 V1 -9.4(2) 5_565 . . .
V4 V3 O13 Li2 -149.1(5) 5_565 . . 1_455
V4 V3 O13 V3 45.47(18) 5_565 . . 6
V4 V3 O14 Li1 -146.2(3) 5_565 . . 7_566
O2 V1 O12 V3 -176.65(16) . . . .
O9 V1 O12 V3 85.45(17) . . . .
O9 V1 O12 V3 31.6(4) 6 . . .
O9 V2 O9 V1 -53.66(10) 2_565 . . .
O9 V2 O9 V4 53.68(10) 2_565 . . .
O9 V2 O10 V3 -80.85(15) 2_565 . . 2_565
O9 V2 O10 V3 79.74(15) . . . 2_565
O10 V2 O9 V1 -179.86(14) . . . .
O10 V2 O9 V1 72.52(16) 2_565 . . .
O10 V2 O9 V4 -72.51(16) . . . .
O10 V2 O9 V4 179.86(14) 2_565 . . .
O10 V2 O10 V3 179.45(18) 2_565 . . 2_565
O10 V3 O12 V1 -84.95(17) 2_565 . . .
O10 V3 O13 Li2 161.9(5) 2_565 . . 1_455
O10 V3 O13 V3 -3.5(5) 2_565 . . 6
O10 V3 O14 Li1 -60.3(4) 2_565 . . 7_566
O10 V3 O15 V4 84.49(16) 2_565 . . 5_565
O11 V1 O12 V3 9.67(16) . . . .
O11 V2 O9 V1 -93.65(13) 5_565 . . .
O11 V2 O9 V1 -13.63(13) . . . .
O11 V2 O9 V4 13.70(13) 5_565 . . .
O11 V2 O9 V4 93.71(14) . . . .
O11 V2 O10 V3 -0.74(15) 5_565 . . 2_565
O11 V2 O10 V3 0.3(6) . . . 2_565
O11 V3 O12 V1 -9.35(15) . . . .
O11 V3 O13 Li2 164.1(5) . . . 1_455
O11 V3 O13 V3 -1.4(2) . . . 6
O11 V3 O15 V4 9.19(14) . . . 5_565
O12 V1 O12 V3 -70.8(2) 6 . . .
O12 V3 O13 Li2 87.2(5) . . . 1_455
O12 V3 O13 V3 -78.2(2) . . . 6
O12 V3 O14 Li1 24.0(4) . . . 7_566
O12 V3 O15 V4 25.2(4) . . . 5_565
O13 V3 O12 V1 73.55(18) . . . .
O13 V3 O14 Li1 118.5(4) . . . 7_566
O13 V3 O15 V4 -73.54(18) . . . 5_565
O14 V3 O12 V1 179.01(17) . . . .
O14 V3 O13 Li2 -15.1(5) . . . 1_455
O14 V3 O13 V3 179.44(19) . . . 6
O14 V3 O15 V4 -179.26(17) . . . 5_565
O15 V3 O12 V1 -25.5(4) . . . .
O15 V3 O13 Li2 -117.6(5) . . . 1_455
O15 V3 O13 V3 76.9(2) . . . 6
O15 V3 O14 Li1 -145.7(4) . . . 7_566
